data_7129007
loop_
_publ_author_name
'Kachi-Terajima, Chihiro'
'Okubo, Miku'
'Ikeda, Mari'
'Habata, Yoichi'

_publ_section_title
;
 Luminescence switch based on the acid/base induced reversibility of
 covalent bonds in lanthanide(III) complexes
;
_journal_name_full 'Chemical Communications'
_journal_paper_doi 10.1039/D1CC04567A
_journal_year 2021
_chemical_formula_sum 'C33 H37 N10 O13 Tb'
_chemical_formula_weight 940.64
_space_group_crystal_system triclinic
_space_group_IT_number 2
_space_group_name_Hall '-P 1'
_space_group_name_H-M_alt 'P -1'
_atom_sites_solution_hydrogens mixed
_audit_creation_method SHELXL-2017/1
_audit_update_record
;
2021-08-06 deposited with the CCDC.	2021-09-27 downloaded from the CCDC.
;
_cell_angle_alpha 82.512(10)
_cell_angle_beta 85.717(11)
_cell_angle_gamma 87.038(10)
_cell_formula_units_Z 2
_cell_length_a 10.264(7)
_cell_length_b 12.525(8)
_cell_length_c 15.232(10)
_cell_measurement_reflns_used 7567
_cell_measurement_temperature 100
_cell_measurement_theta_max 30.87
_cell_measurement_theta_min 2.63
_cell_volume 1934(2)
_computing_cell_refinement 'Bruker SAINT'
_computing_data_collection 'Bruker APEX2'
_computing_data_reduction 'Bruker SAINT'
_computing_molecular_graphics 'Bruker SHELXTL'
_computing_publication_material 'Bruker SHELXTL'
_computing_structure_refinement 'SHELXL-2017/1 (Sheldrick, 2017)'
_computing_structure_solution 'SHELXT 2014/5 (Sheldrick, 2014)'
_diffrn_ambient_temperature 100
_diffrn_measured_fraction_theta_full 0.984
_diffrn_measured_fraction_theta_max 0.861
_diffrn_measurement_device_type 'Bruker APEX-II CCD'
_diffrn_measurement_method '\f and \w scans'
_diffrn_radiation_type MoK\a
_diffrn_radiation_wavelength 0.71073
_diffrn_reflns_av_R_equivalents 0.0436
_diffrn_reflns_av_unetI/netI 0.0779
_diffrn_reflns_Laue_measured_fraction_full 0.984
_diffrn_reflns_Laue_measured_fraction_max 0.861
_diffrn_reflns_limit_h_max 15
_diffrn_reflns_limit_h_min -8
_diffrn_reflns_limit_k_max 17
_diffrn_reflns_limit_k_min -14
_diffrn_reflns_limit_l_max 22
_diffrn_reflns_limit_l_min -20
_diffrn_reflns_number 14934
_diffrn_reflns_point_group_measured_fraction_full 0.984
_diffrn_reflns_point_group_measured_fraction_max 0.861
_diffrn_reflns_theta_full 25.242
_diffrn_reflns_theta_max 31.494
_diffrn_reflns_theta_min 1.352
_diffrn_source 'sealed tube'
_exptl_absorpt_coefficient_mu 1.905
_exptl_absorpt_correction_T_max 0.7462
_exptl_absorpt_correction_T_min 0.6518
_exptl_absorpt_correction_type empirical
_exptl_absorpt_process_details SADABS-2016/2
_exptl_crystal_colour colourless
_exptl_crystal_density_diffrn 1.615
_exptl_crystal_description prism
_exptl_crystal_F_000 948
_exptl_crystal_size_max 0.250
_exptl_crystal_size_mid 0.150
_exptl_crystal_size_min 0.100
_refine_diff_density_max 1.301
_refine_diff_density_min -1.693
_refine_diff_density_rms 0.168
_refine_ls_extinction_method none
_refine_ls_goodness_of_fit_ref 1.006
_refine_ls_hydrogen_treatment mixed
_refine_ls_matrix_type full
_refine_ls_number_parameters 524
_refine_ls_number_reflns 11081
_refine_ls_number_restraints 0
_refine_ls_restrained_S_all 1.006
_refine_ls_R_factor_all 0.0477
_refine_ls_R_factor_gt 0.0422
_refine_ls_shift/su_max 0.002
_refine_ls_shift/su_mean 0.000
_refine_ls_structure_factor_coef Fsqd
_refine_ls_weighting_details 'w=1/[\s^2^(Fo^2^)+(0.0523P)^2^+0.6989P] where P=(Fo^2^+2Fc^2^)/3'
_refine_ls_weighting_scheme calc
_refine_ls_wR_factor_gt 0.1062
_refine_ls_wR_factor_ref 0.1108
_reflns_Friedel_coverage 0.000
_reflns_number_gt 9944
_reflns_number_total 11081
_reflns_threshold_expression 'I > 2\s(I)'
_cod_data_source_file d1cc04567a2.cif
_cod_data_source_block TbLPhen
_cod_database_code 7129007
_shelx_shelxl_version_number 2017/1
_shelx_space_group_comment
;
The symmetry employed for this shelxl refinement is uniquely defined
by the following loop, which should always be used as a source of
symmetry information in preference to the above space-group names.
They are only intended as comments.
;
_shelx_estimated_absorpt_t_min 0.647
_shelx_estimated_absorpt_t_max 0.832

loop_
_space_group_symop_operation_xyz
'x, y, z'
'-x, -y, -z'

loop_
_atom_site_label
_atom_site_type_symbol
_atom_site_fract_x
_atom_site_fract_y
_atom_site_fract_z
_atom_site_U_iso_or_equiv
_atom_site_adp_type
_atom_site_occupancy
_atom_site_site_symmetry_order
_atom_site_calc_flag
_atom_site_refinement_flags_posn
_atom_site_refinement_flags_adp
_atom_site_refinement_flags_occupancy
_atom_site_disorder_assembly
_atom_site_disorder_group
C1 C 0.6989(3) 0.6634(3) 0.1490(2) 0.0174(6) Uani 1 1 d . . . . .
H1A H 0.728247 0.714137 0.096791 0.021 Uiso 1 1 calc R U . . .
H1B H 0.719562 0.589089 0.135113 0.021 Uiso 1 1 calc R U . . .
C2 C 0.7701(3) 0.6823(3) 0.2278(2) 0.0166(6) Uani 1 1 d . . . . .
C3 C 0.8197(3) 0.7363(3) 0.3499(2) 0.0168(6) Uani 1 1 d . . . . .
C4 C 0.8197(4) 0.7754(3) 0.4322(2) 0.0221(7) Uani 1 1 d . . . . .
H4 H 0.748569 0.818793 0.453525 0.027 Uiso 1 1 calc R U . . .
C5 C 0.9284(4) 0.7479(3) 0.4812(3) 0.0273(8) Uani 1 1 d . . . . .
H5 H 0.929596 0.771624 0.537856 0.033 Uiso 1 1 calc R U . . .
C6 C 1.0362(4) 0.6865(3) 0.4502(3) 0.0328(9) Uani 1 1 d . . . . .
H6 H 1.109935 0.672188 0.484756 0.039 Uiso 1 1 calc R U . . .
C7 C 1.0360(4) 0.6469(3) 0.3703(3) 0.0303(8) Uani 1 1 d . . . . .
H7 H 1.108069 0.604673 0.348876 0.036 Uiso 1 1 calc R U . . .
C8 C 0.9258(3) 0.6710(3) 0.3218(2) 0.0202(6) Uani 1 1 d . . . . .
C9 C 0.4974(3) 0.5798(2) 0.2186(2) 0.0175(6) Uani 1 1 d . . . . .
H9A H 0.424699 0.558678 0.186186 0.021 Uiso 1 1 calc R U . . .
H9B H 0.564960 0.520376 0.220603 0.021 Uiso 1 1 calc R U . . .
C10 C 0.4472(3) 0.5927(2) 0.3112(2) 0.0159(6) Uani 1 1 d . . . . .
C11 C 0.3957(3) 0.6551(3) 0.4360(2) 0.0164(6) Uani 1 1 d . . . . .
C12 C 0.3780(4) 0.7150(3) 0.5075(2) 0.0199(6) Uani 1 1 d . . . . .
H12 H 0.401547 0.788104 0.501708 0.024 Uiso 1 1 calc R U . . .
C13 C 0.3247(4) 0.6638(3) 0.5871(2) 0.0241(7) Uani 1 1 d . . . . .
H13 H 0.313210 0.702384 0.637002 0.029 Uiso 1 1 calc R U . . .
C14 C 0.2872(4) 0.5563(3) 0.5964(2) 0.0246(7) Uani 1 1 d . . . . .
H14 H 0.248777 0.524718 0.651729 0.029 Uiso 1 1 calc R U . . .
C15 C 0.3052(4) 0.4958(3) 0.5263(2) 0.0249(7) Uani 1 1 d . . . . .
H15 H 0.280443 0.423075 0.532253 0.030 Uiso 1 1 calc R U . . .
C16 C 0.3613(3) 0.5465(3) 0.4469(2) 0.0168(6) Uani 1 1 d . . . . .
C17 C 0.4930(3) 0.7066(2) 0.0825(2) 0.0147(6) Uani 1 1 d . . . . .
H17 H 0.539600 0.767902 0.047203 0.018 Uiso 1 1 calc R U . . .
C18 C 0.5447(5) 0.6443(4) -0.0587(3) 0.0374(10) Uani 1 1 d . . . . .
H18A H 0.473755 0.685463 -0.089166 0.056 Uiso 1 1 calc R U . . .
H18B H 0.565135 0.577717 -0.085327 0.056 Uiso 1 1 calc R U . . .
H18C H 0.622440 0.687531 -0.064647 0.056 Uiso 1 1 calc R U . . .
C19 C 0.3525(3) 0.7425(3) 0.1003(2) 0.0169(6) Uani 1 1 d . . . . .
C20 C 0.2531(4) 0.7205(3) 0.0469(2) 0.0217(7) Uani 1 1 d . . . . .
H20 H 0.271903 0.675726 0.001388 0.026 Uiso 1 1 calc R U . . .
C21 C 0.1295(4) 0.7640(3) 0.0609(2) 0.0240(7) Uani 1 1 d . . . . .
H21 H 0.062534 0.750751 0.024373 0.029 Uiso 1 1 calc R U . . .
C22 C 0.1017(3) 0.8293(3) 0.1303(2) 0.0208(6) Uani 1 1 d . . . . .
C23 C -0.0243(3) 0.8785(3) 0.1477(2) 0.0232(7) Uani 1 1 d . . . . .
H23 H -0.092497 0.871982 0.110177 0.028 Uiso 1 1 calc R U . . .
C24 C -0.0463(3) 0.9344(3) 0.2176(3) 0.0246(7) Uani 1 1 d . . . . .
H24 H -0.130471 0.966972 0.228782 0.029 Uiso 1 1 calc R U . . .
C25 C 0.0549(3) 0.9457(3) 0.2757(2) 0.0206(6) Uani 1 1 d . . . . .
C26 C 0.0329(4) 0.9981(3) 0.3529(3) 0.0250(7) Uani 1 1 d . . . . .
H26 H -0.051250 1.028770 0.367689 0.030 Uiso 1 1 calc R U . . .
C27 C 0.1331(4) 1.0043(3) 0.4061(2) 0.0249(7) Uani 1 1 d . . . . .
H27 H 0.118601 1.037188 0.458968 0.030 Uiso 1 1 calc R U . . .
C28 C 0.2572(4) 0.9618(3) 0.3817(2) 0.0205(6) Uani 1 1 d . . . . .
H28 H 0.326354 0.968646 0.418435 0.025 Uiso 1 1 calc R U . . .
C29 C 0.1815(3) 0.9022(3) 0.2583(2) 0.0171(6) Uani 1 1 d . . . . .
C30 C 0.2067(3) 0.8432(3) 0.1830(2) 0.0166(6) Uani 1 1 d . . . . .
C31 C 0.8099(9) 0.2365(5) 0.1910(4) 0.076(2) Uani 1 1 d . . . . .
H31A H 0.871905 0.227058 0.237629 0.114 Uiso 1 1 calc R U . . .
H31B H 0.847906 0.203671 0.139419 0.114 Uiso 1 1 calc R U . . .
H31C H 0.728601 0.201598 0.213442 0.114 Uiso 1 1 calc R U . . .
C32 C 0.4006(7) 0.2158(4) 0.3063(5) 0.0613(18) Uani 1 1 d . . . . .
H32A H 0.454485 0.201344 0.357386 0.092 Uiso 1 1 calc R U . . .
H32B H 0.449488 0.192700 0.253801 0.092 Uiso 1 1 calc R U . . .
H32C H 0.320270 0.175890 0.318758 0.092 Uiso 1 1 calc R U . . .
C33 C 0.1802(6) 0.1311(4) 0.0817(3) 0.0442(11) Uani 1 1 d . . . . .
H33A H 0.247008 0.138342 0.122993 0.066 Uiso 1 1 calc R U . . .
H33B H 0.214600 0.083289 0.038509 0.066 Uiso 1 1 calc R U . . .
H33C H 0.102375 0.100465 0.114736 0.066 Uiso 1 1 calc R U . . .
H12S H 0.297(6) 0.342(4) 0.262(4) 0.040(14) Uiso 1 1 d . . . . .
N1 N 0.5550(3) 0.6791(2) 0.16782(17) 0.0146(5) Uani 1 1 d . . . . .
N2 N 0.7230(3) 0.7436(2) 0.28797(18) 0.0158(5) Uani 1 1 d . . . . .
N3 N 0.8908(3) 0.6389(2) 0.24312(19) 0.0191(5) Uani 1 1 d . . . . .
H3A H 0.938597 0.597726 0.209445 0.023 Uiso 1 1 calc R U . . .
N4 N 0.4475(3) 0.6826(2) 0.34880(18) 0.0162(5) Uani 1 1 d . . . . .
N5 N 0.3957(3) 0.5098(2) 0.36586(18) 0.0178(5) Uani 1 1 d . . . . .
H5A H 0.385734 0.444528 0.352600 0.021 Uiso 1 1 calc R U . . .
N6 N 0.3296(3) 0.8015(2) 0.16738(18) 0.0162(5) Uani 1 1 d . . . . .
N7 N 0.2839(3) 0.9123(2) 0.30978(18) 0.0170(5) Uani 1 1 d . . . . .
N8 N 0.6246(3) 0.9823(2) 0.3684(2) 0.0200(6) Uani 1 1 d . . . . .
N9 N 0.5629(3) 1.0001(2) 0.1029(2) 0.0227(6) Uani 1 1 d . . . . .
N10 N 0.1168(4) 0.4477(3) 0.1810(2) 0.0331(8) Uani 1 1 d . . . . .
O1 O 0.5047(3) 0.61807(19) 0.03336(15) 0.0206(5) Uani 1 1 d . . . . .
O2 O 0.5478(2) 0.9072(2) 0.39954(16) 0.0218(5) Uani 1 1 d . . . . .
O3 O 0.6450(3) 0.9958(2) 0.28479(17) 0.0235(5) Uani 1 1 d . . . . .
O4 O 0.6762(3) 1.0350(2) 0.41697(19) 0.0320(6) Uani 1 1 d . . . . .
O5 O 0.4614(3) 1.0115(2) 0.15449(18) 0.0248(5) Uani 1 1 d . . . . .
O6 O 0.6308(3) 0.91135(19) 0.11956(16) 0.0212(5) Uani 1 1 d . . . . .
O7 O 0.5950(4) 1.0689(2) 0.0418(2) 0.0381(7) Uani 1 1 d . . . . .
O8 O 0.1774(4) 0.5133(3) 0.2127(2) 0.0433(8) Uani 1 1 d . . . . .
O9 O 0.1570(4) 0.3514(3) 0.1814(2) 0.0453(9) Uani 1 1 d . . . . .
O10 O 0.0089(3) 0.4771(3) 0.1461(2) 0.0437(8) Uani 1 1 d . . . . .
O11 O 0.7827(5) 0.3493(4) 0.1655(3) 0.0639(11) Uani 1 1 d . . . . .
H11 H 0.853306 0.381023 0.154925 0.096 Uiso 1 1 calc R U . . .
O12 O 0.3693(4) 0.3244(3) 0.2909(3) 0.0506(10) Uani 1 1 d . . . . .
O13 O 0.1467(3) 0.2333(2) 0.03669(19) 0.0342(7) Uani 1 1 d . . . . .
H13S H 0.135685 0.278237 0.073264 0.051 Uiso 1 1 calc R U . . .
Tb1 Tb 0.51136(2) 0.84599(2) 0.25635(2) 0.01203(5) Uani 1 1 d . . . . .

loop_
_atom_site_aniso_label
_atom_site_aniso_U_11
_atom_site_aniso_U_22
_atom_site_aniso_U_33
_atom_site_aniso_U_23
_atom_site_aniso_U_13
_atom_site_aniso_U_12
C1 0.0146(14) 0.0200(15) 0.0180(14) -0.0040(12) -0.0018(11) 0.0013(12)
C2 0.0150(14) 0.0160(14) 0.0183(14) -0.0012(11) -0.0002(11) 0.0021(11)
C3 0.0151(14) 0.0151(14) 0.0193(15) 0.0032(11) -0.0052(12) 0.0003(11)
C4 0.0260(18) 0.0191(15) 0.0212(16) -0.0009(12) -0.0055(13) 0.0015(13)
C5 0.034(2) 0.0259(17) 0.0247(17) -0.0056(14) -0.0167(16) 0.0028(15)
C6 0.029(2) 0.034(2) 0.037(2) -0.0054(17) -0.0178(17) 0.0079(16)
C7 0.0227(18) 0.034(2) 0.035(2) -0.0068(16) -0.0103(16) 0.0083(15)
C8 0.0175(15) 0.0210(15) 0.0218(16) -0.0008(12) -0.0053(12) 0.0017(12)
C9 0.0221(16) 0.0141(13) 0.0159(14) -0.0016(11) 0.0006(12) -0.0022(12)
C10 0.0165(14) 0.0140(13) 0.0176(14) -0.0026(11) -0.0022(11) 0.0005(11)
C11 0.0141(14) 0.0184(14) 0.0158(14) 0.0014(11) -0.0020(11) -0.0003(11)
C12 0.0219(16) 0.0198(15) 0.0182(15) -0.0036(12) 0.0004(12) -0.0023(13)
C13 0.0228(17) 0.0360(19) 0.0122(14) -0.0006(13) 0.0017(12) 0.0002(15)
C14 0.0208(16) 0.0357(19) 0.0145(15) 0.0052(13) 0.0032(12) -0.0036(14)
C15 0.0263(18) 0.0203(16) 0.0259(17) 0.0062(13) -0.0016(14) -0.0030(14)
C16 0.0162(14) 0.0157(14) 0.0181(14) 0.0008(11) -0.0029(11) -0.0007(11)
C17 0.0163(14) 0.0137(13) 0.0149(13) -0.0042(11) -0.0011(11) -0.0016(11)
C18 0.057(3) 0.040(2) 0.0186(17) -0.0145(16) 0.0067(18) -0.017(2)
C19 0.0190(15) 0.0181(14) 0.0136(13) -0.0003(11) -0.0024(11) -0.0040(12)
C20 0.0214(16) 0.0246(16) 0.0211(16) -0.0058(13) -0.0070(13) -0.0035(13)
C21 0.0197(16) 0.0334(19) 0.0196(16) -0.0013(14) -0.0059(13) -0.0066(14)
C22 0.0163(15) 0.0246(16) 0.0211(15) 0.0011(13) -0.0042(12) -0.0043(13)
C23 0.0131(15) 0.0306(18) 0.0248(17) 0.0028(14) -0.0037(13) -0.0022(13)
C24 0.0133(15) 0.0277(17) 0.0308(18) 0.0018(14) 0.0002(13) 0.0005(13)
C25 0.0161(15) 0.0213(15) 0.0225(16) 0.0011(12) 0.0051(12) -0.0003(12)
C26 0.0184(16) 0.0249(17) 0.0298(18) -0.0030(14) 0.0041(14) 0.0072(13)
C27 0.0238(18) 0.0273(17) 0.0235(17) -0.0087(14) 0.0063(14) 0.0019(14)
C28 0.0209(16) 0.0225(16) 0.0186(15) -0.0050(12) -0.0001(12) -0.0019(13)
C29 0.0158(14) 0.0176(14) 0.0170(14) 0.0010(11) 0.0007(11) -0.0022(11)
C30 0.0133(14) 0.0196(14) 0.0167(14) 0.0001(11) -0.0025(11) -0.0025(11)
C31 0.116(7) 0.066(4) 0.042(3) -0.004(3) 0.010(4) -0.011(4)
C32 0.086(5) 0.029(2) 0.075(4) -0.010(2) -0.038(4) 0.005(3)
C33 0.055(3) 0.038(2) 0.036(2) 0.0045(19) -0.002(2) 0.004(2)
N1 0.0172(13) 0.0127(11) 0.0141(12) -0.0025(9) -0.0015(10) -0.0005(10)
N2 0.0145(12) 0.0158(12) 0.0165(12) -0.0008(10) -0.0003(10) 0.0004(10)
N3 0.0162(13) 0.0192(13) 0.0217(13) -0.0038(11) -0.0022(11) 0.0041(10)
N4 0.0202(13) 0.0146(12) 0.0139(12) -0.0021(9) -0.0017(10) -0.0002(10)
N5 0.0212(14) 0.0137(12) 0.0181(13) -0.0007(10) -0.0011(11) -0.0016(10)
N6 0.0167(13) 0.0169(12) 0.0154(12) -0.0029(10) -0.0012(10) -0.0025(10)
N7 0.0181(13) 0.0159(12) 0.0165(12) -0.0012(10) 0.0001(10) -0.0014(10)
N8 0.0188(14) 0.0230(14) 0.0204(13) -0.0094(11) -0.0039(11) 0.0000(11)
N9 0.0307(16) 0.0201(13) 0.0177(13) 0.0007(11) -0.0045(12) -0.0082(12)
N10 0.0310(18) 0.0383(19) 0.0322(18) -0.0142(15) -0.0026(15) 0.0050(15)
O1 0.0302(13) 0.0180(11) 0.0149(10) -0.0074(9) -0.0006(10) -0.0033(10)
O2 0.0171(11) 0.0314(13) 0.0182(11) -0.0069(10) 0.0003(9) -0.0052(10)
O3 0.0300(14) 0.0222(12) 0.0192(11) -0.0029(9) -0.0030(10) -0.0072(10)
O4 0.0365(16) 0.0341(15) 0.0308(14) -0.0171(12) -0.0103(12) -0.0095(12)
O5 0.0236(13) 0.0219(12) 0.0277(13) 0.0026(10) -0.0055(10) 0.0006(10)
O6 0.0266(13) 0.0188(11) 0.0170(11) -0.0013(9) 0.0047(10) -0.0013(10)
O7 0.056(2) 0.0284(14) 0.0269(14) 0.0118(11) -0.0030(14) -0.0110(14)
O8 0.0409(19) 0.0419(18) 0.050(2) -0.0144(15) -0.0072(16) -0.0035(15)
O9 0.046(2) 0.0403(17) 0.054(2) -0.0256(16) -0.0131(17) 0.0146(15)
O10 0.0369(18) 0.0464(18) 0.052(2) -0.0221(16) -0.0124(15) 0.0111(15)
O11 0.054(3) 0.070(3) 0.070(3) -0.012(2) -0.007(2) -0.009(2)
O12 0.065(3) 0.0254(15) 0.069(3) -0.0183(16) -0.036(2) 0.0085(16)
O13 0.0435(18) 0.0328(15) 0.0272(14) -0.0018(12) -0.0095(13) -0.0049(13)
Tb1 0.01210(8) 0.01219(8) 0.01196(8) -0.00169(5) -0.00106(5) -0.00124(5)

loop_
_atom_type_symbol
_atom_type_description
_atom_type_scat_dispersion_real
_atom_type_scat_dispersion_imag
_atom_type_scat_source
C C 0.0033 0.0016 'International Tables Vol C Tables 4.2.6.8 and 6.1.1.4'
H H 0.0000 0.0000 'International Tables Vol C Tables 4.2.6.8 and 6.1.1.4'
N N 0.0061 0.0033 'International Tables Vol C Tables 4.2.6.8 and 6.1.1.4'
O O 0.0106 0.0060 'International Tables Vol C Tables 4.2.6.8 and 6.1.1.4'
Tb Tb -0.1723 4.1537 'International Tables Vol C Tables 4.2.6.8 and 6.1.1.4'

loop_
_geom_angle_atom_site_label_1
_geom_angle_atom_site_label_2
_geom_angle_atom_site_label_3
_geom_angle
_geom_angle_site_symmetry_1
_geom_angle_site_symmetry_3
_geom_angle_publ_flag
N1 C1 C2 110.3(3) . . ?
N1 C1 H1A 109.6 . . ?
C2 C1 H1A 109.6 . . ?
N1 C1 H1B 109.6 . . ?
C2 C1 H1B 109.6 . . ?
H1A C1 H1B 108.1 . . ?
N2 C2 N3 113.3(3) . . ?
N2 C2 C1 124.0(3) . . ?
N3 C2 C1 122.7(3) . . ?
C8 C3 C4 119.5(3) . . ?
C8 C3 N2 109.3(3) . . ?
C4 C3 N2 131.0(3) . . ?
C5 C4 C3 117.1(3) . . ?
C5 C4 H4 121.5 . . ?
C3 C4 H4 121.5 . . ?
C4 C5 C6 122.6(4) . . ?
C4 C5 H5 118.7 . . ?
C6 C5 H5 118.7 . . ?
C7 C6 C5 120.5(4) . . ?
C7 C6 H6 119.8 . . ?
C5 C6 H6 119.8 . . ?
C6 C7 C8 117.5(4) . . ?
C6 C7 H7 121.3 . . ?
C8 C7 H7 121.3 . . ?
N3 C8 C7 132.1(3) . . ?
N3 C8 C3 105.1(3) . . ?
C7 C8 C3 122.8(3) . . ?
C10 C9 N1 114.2(3) . . ?
C10 C9 H9A 108.7 . . ?
N1 C9 H9A 108.7 . . ?
C10 C9 H9B 108.7 . . ?
N1 C9 H9B 108.7 . . ?
H9A C9 H9B 107.6 . . ?
N4 C10 N5 113.1(3) . . ?
N4 C10 C9 125.7(3) . . ?
N5 C10 C9 121.2(3) . . ?
C12 C11 N4 131.1(3) . . ?
C12 C11 C16 120.0(3) . . ?
N4 C11 C16 108.8(3) . . ?
C13 C12 C11 117.4(3) . . ?
C13 C12 H12 121.3 . . ?
C11 C12 H12 121.3 . . ?
C12 C13 C14 122.1(3) . . ?
C12 C13 H13 119.0 . . ?
C14 C13 H13 119.0 . . ?
C15 C14 C13 121.1(3) . . ?
C15 C14 H14 119.4 . . ?
C13 C14 H14 119.4 . . ?
C14 C15 C16 116.9(3) . . ?
C14 C15 H15 121.6 . . ?
C16 C15 H15 121.6 . . ?
N5 C16 C15 132.0(3) . . ?
N5 C16 C11 105.6(3) . . ?
C15 C16 C11 122.5(3) . . ?
O1 C17 N1 110.4(3) . . ?
O1 C17 C19 111.9(3) . . ?
N1 C17 C19 109.4(3) . . ?
O1 C17 H17 108.3 . . ?
N1 C17 H17 108.3 . . ?
C19 C17 H17 108.3 . . ?
O1 C18 H18A 109.5 . . ?
O1 C18 H18B 109.5 . . ?
H18A C18 H18B 109.5 . . ?
O1 C18 H18C 109.5 . . ?
H18A C18 H18C 109.5 . . ?
H18B C18 H18C 109.5 . . ?
N6 C19 C20 122.4(3) . . ?
N6 C19 C17 115.3(3) . . ?
C20 C19 C17 122.2(3) . . ?
C21 C20 C19 119.7(3) . . ?
C21 C20 H20 120.2 . . ?
C19 C20 H20 120.2 . . ?
C20 C21 C22 119.7(3) . . ?
C20 C21 H21 120.1 . . ?
C22 C21 H21 120.1 . . ?
C30 C22 C21 116.5(3) . . ?
C30 C22 C23 120.8(3) . . ?
C21 C22 C23 122.7(3) . . ?
C24 C23 C22 119.8(3) . . ?
C24 C23 H23 120.1 . . ?
C22 C23 H23 120.1 . . ?
C23 C24 C25 121.4(3) . . ?
C23 C24 H24 119.3 . . ?
C25 C24 H24 119.3 . . ?
C29 C25 C26 116.9(3) . . ?
C29 C25 C24 120.3(3) . . ?
C26 C25 C24 122.8(3) . . ?
C27 C26 C25 119.8(3) . . ?
C27 C26 H26 120.1 . . ?
C25 C26 H26 120.1 . . ?
C26 C27 C28 119.2(3) . . ?
C26 C27 H27 120.4 . . ?
C28 C27 H27 120.4 . . ?
N7 C28 C27 123.7(3) . . ?
N7 C28 H28 118.2 . . ?
C27 C28 H28 118.2 . . ?
N7 C29 C25 123.4(3) . . ?
N7 C29 C30 117.8(3) . . ?
C25 C29 C30 118.8(3) . . ?
N6 C30 C22 123.2(3) . . ?
N6 C30 C29 117.9(3) . . ?
C22 C30 C29 118.8(3) . . ?
O11 C31 H31A 109.5 . . ?
O11 C31 H31B 109.5 . . ?
H31A C31 H31B 109.5 . . ?
O11 C31 H31C 109.5 . . ?
H31A C31 H31C 109.5 . . ?
H31B C31 H31C 109.5 . . ?
O12 C32 H32A 109.5 . . ?
O12 C32 H32B 109.5 . . ?
H32A C32 H32B 109.5 . . ?
O12 C32 H32C 109.5 . . ?
H32A C32 H32C 109.5 . . ?
H32B C32 H32C 109.5 . . ?
O13 C33 H33A 109.5 . . ?
O13 C33 H33B 109.5 . . ?
H33A C33 H33B 109.5 . . ?
O13 C33 H33C 109.5 . . ?
H33A C33 H33C 109.5 . . ?
H33B C33 H33C 109.5 . . ?
C17 N1 C1 108.8(2) . . ?
C17 N1 C9 110.0(2) . . ?
C1 N1 C9 111.4(3) . . ?
C17 N1 Tb1 106.97(18) . . ?
C1 N1 Tb1 108.51(18) . . ?
C9 N1 Tb1 111.05(19) . . ?
C2 N2 C3 104.7(3) . . ?
C2 N2 Tb1 115.9(2) . . ?
C3 N2 Tb1 139.1(2) . . ?
C2 N3 C8 107.5(3) . . ?
C2 N3 H3A 126.2 . . ?
C8 N3 H3A 126.2 . . ?
C10 N4 C11 105.2(3) . . ?
C10 N4 Tb1 118.1(2) . . ?
C11 N4 Tb1 136.4(2) . . ?
C10 N5 C16 107.3(3) . . ?
C10 N5 H5A 126.4 . . ?
C16 N5 H5A 126.4 . . ?
C19 N6 C30 118.4(3) . . ?
C19 N6 Tb1 121.4(2) . . ?
C30 N6 Tb1 120.1(2) . . ?
C28 N7 C29 117.0(3) . . ?
C28 N7 Tb1 124.8(2) . . ?
C29 N7 Tb1 118.1(2) . . ?
O4 N8 O3 123.0(3) . . ?
O4 N8 O2 121.6(3) . . ?
O3 N8 O2 115.4(3) . . ?
O7 N9 O5 122.5(3) . . ?
O7 N9 O6 121.9(3) . . ?
O5 N9 O6 115.6(3) . . ?
O8 N10 O9 122.0(4) . . ?
O8 N10 O10 119.8(4) . . ?
O9 N10 O10 118.2(4) . . ?
C17 O1 C18 114.8(3) . . ?
N8 O2 Tb1 96.71(18) . . ?
N8 O3 Tb1 96.29(19) . . ?
N9 O5 Tb1 94.21(19) . . ?
N9 O6 Tb1 97.08(19) . . ?
C31 O11 H11 109.5 . . ?
C32 O12 H12S 115(3) . . ?
C33 O13 H13S 109.5 . . ?
O6 Tb1 N4 142.74(9) . . ?
O6 Tb1 O2 122.97(9) . . ?
N4 Tb1 O2 83.43(10) . . ?
O6 Tb1 O5 52.61(9) . . ?
N4 Tb1 O5 152.01(10) . . ?
O2 Tb1 O5 105.77(10) . . ?
O6 Tb1 O3 71.91(9) . . ?
N4 Tb1 O3 131.61(9) . . ?
O2 Tb1 O3 51.57(8) . . ?
O5 Tb1 O3 69.30(9) . . ?
O6 Tb1 N2 83.10(10) . . ?
N4 Tb1 N2 75.36(10) . . ?
O2 Tb1 N2 80.77(9) . . ?
O5 Tb1 N2 131.64(9) . . ?
O3 Tb1 N2 80.13(10) . . ?
O6 Tb1 N6 88.68(10) . . ?
N4 Tb1 N6 82.43(10) . . ?
O2 Tb1 N6 140.87(9) . . ?
O5 Tb1 N6 73.83(9) . . ?
O3 Tb1 N6 142.96(9) . . ?
N2 Tb1 N6 129.66(9) . . ?
O6 Tb1 N7 126.23(9) . . ?
N4 Tb1 N7 82.12(10) . . ?
O2 Tb1 N7 76.92(9) . . ?
O5 Tb1 N7 74.63(9) . . ?
O3 Tb1 N7 101.00(10) . . ?
N2 Tb1 N7 149.85(9) . . ?
N6 Tb1 N7 65.11(10) . . ?
O6 Tb1 N1 73.84(9) . . ?
N4 Tb1 N1 69.80(10) . . ?
O2 Tb1 N1 141.70(9) . . ?
O5 Tb1 N1 110.72(10) . . ?
O3 Tb1 N1 134.36(9) . . ?
N2 Tb1 N1 66.56(9) . . ?
N6 Tb1 N1 63.45(9) . . ?
N7 Tb1 N1 123.57(9) . . ?

loop_
_geom_bond_atom_site_label_1
_geom_bond_atom_site_label_2
_geom_bond_distance
_geom_bond_site_symmetry_2
_geom_bond_publ_flag
C1 N1 1.492(4) . ?
C1 C2 1.500(4) . ?
C1 H1A 0.9900 . ?
C1 H1B 0.9900 . ?
C2 N2 1.320(4) . ?
C2 N3 1.352(4) . ?
C3 C8 1.402(5) . ?
C3 C4 1.404(5) . ?
C3 N2 1.411(4) . ?
C4 C5 1.392(5) . ?
C4 H4 0.9500 . ?
C5 C6 1.403(6) . ?
C5 H5 0.9500 . ?
C6 C7 1.373(6) . ?
C6 H6 0.9500 . ?
C7 C8 1.396(5) . ?
C7 H7 0.9500 . ?
C8 N3 1.390(4) . ?
C9 C10 1.491(5) . ?
C9 N1 1.500(4) . ?
C9 H9A 0.9900 . ?
C9 H9B 0.9900 . ?
C10 N4 1.327(4) . ?
C10 N5 1.348(4) . ?
C11 C12 1.397(5) . ?
C11 N4 1.400(4) . ?
C11 C16 1.409(5) . ?
C12 C13 1.384(5) . ?
C12 H12 0.9500 . ?
C13 C14 1.405(6) . ?
C13 H13 0.9500 . ?
C14 C15 1.383(5) . ?
C14 H14 0.9500 . ?
C15 C16 1.389(5) . ?
C15 H15 0.9500 . ?
C16 N5 1.388(4) . ?
C17 O1 1.411(4) . ?
C17 N1 1.483(4) . ?
C17 C19 1.504(5) . ?
C17 H17 1.0000 . ?
C18 O1 1.432(5) . ?
C18 H18A 0.9800 . ?
C18 H18B 0.9800 . ?
C18 H18C 0.9800 . ?
C19 N6 1.337(4) . ?
C19 C20 1.411(5) . ?
C20 C21 1.367(5) . ?
C20 H20 0.9500 . ?
C21 C22 1.423(5) . ?
C21 H21 0.9500 . ?
C22 C30 1.422(4) . ?
C22 C23 1.425(5) . ?
C23 C24 1.347(5) . ?
C23 H23 0.9500 . ?
C24 C25 1.437(5) . ?
C24 H24 0.9500 . ?
C25 C29 1.403(5) . ?
C25 C26 1.420(5) . ?
C26 C27 1.367(5) . ?
C26 H26 0.9500 . ?
C27 C28 1.398(5) . ?
C27 H27 0.9500 . ?
C28 N7 1.332(4) . ?
C28 H28 0.9500 . ?
C29 N7 1.377(4) . ?
C29 C30 1.444(5) . ?
C30 N6 1.356(4) . ?
C31 O11 1.434(8) . ?
C31 H31A 0.9800 . ?
C31 H31B 0.9800 . ?
C31 H31C 0.9800 . ?
C32 O12 1.376(6) . ?
C32 H32A 0.9800 . ?
C32 H32B 0.9800 . ?
C32 H32C 0.9800 . ?
C33 O13 1.410(5) . ?
C33 H33A 0.9800 . ?
C33 H33B 0.9800 . ?
C33 H33C 0.9800 . ?
N1 Tb1 2.634(3) . ?
N2 Tb1 2.510(3) . ?
N3 H3A 0.8800 . ?
N4 Tb1 2.419(3) . ?
N5 H5A 0.8800 . ?
N6 Tb1 2.512(3) . ?
N7 Tb1 2.549(3) . ?
N8 O4 1.218(4) . ?
N8 O3 1.266(4) . ?
N8 O2 1.279(4) . ?
N9 O7 1.222(4) . ?
N9 O5 1.271(4) . ?
N9 O6 1.288(4) . ?
N10 O8 1.223(5) . ?
N10 O9 1.254(5) . ?
N10 O10 1.280(5) . ?
O2 Tb1 2.464(3) . ?
O3 Tb1 2.481(3) . ?
O5 Tb1 2.477(3) . ?
O6 Tb1 2.406(3) . ?
O11 H11 0.8400 . ?
O12 H12S 0.90(6) . ?
O13 H13S 0.8400 . ?
